data_1575088
loop_
_publ_author_name
'Liu, Jiaqiang'
'Su, Xin'
'Xu, Yan'
'Tang, Weiwei'
'Yang, Taimin'
'Gong, Junbo'

_publ_section_title
;
 Facile and scalable synthesis of high-quality three-dimensional
 imine-linked covalent organic frameworks <i>via</i> crystalline
 intermediate transformation.
;
_journal_issue 33
_journal_name_full 'Chemical science'
_journal_page_first 15037
_journal_page_last 15044
_journal_paper_doi 10.1039/d5sc04741b
_journal_volume 16
_journal_year 2025
_chemical_formula_sum 'C H N O'
_chemical_formula_weight 43.03
_chemical_name_common CIM-2
_space_group_crystal_system tetragonal
_space_group_IT_number 77
_space_group_name_Hall 'P 4c'
_space_group_name_H-M_alt 'P 42'
_atom_sites_solution_hydrogens geom
_audit_creation_method SHELXL-2018/3
_audit_update_record
;
2024-10-09 deposited with the CCDC.	2025-07-14 downloaded from the CCDC.
;
_cell_angle_alpha 90
_cell_angle_beta 90
_cell_angle_gamma 90
_cell_formula_units_Z 1
_cell_length_a 20.600
_cell_length_b 20.600
_cell_length_c 7.360
_cell_measurement_temperature 293(2)
_cell_volume 3123.290
_computing_structure_refinement 'SHELXL-2018/3 (Sheldrick, 2018)'
_computing_structure_solution 'SHELXT 2018/2 (Sheldrick, 2018)'
_diffrn_ambient_temperature 293(2)
_diffrn_measured_fraction_theta_full 0.951
_diffrn_measured_fraction_theta_max 0.950
_diffrn_radiation_wavelength 0.0197
_diffrn_reflns_av_R_equivalents 0.2774
_diffrn_reflns_av_unetI/netI 0.2780
_diffrn_reflns_Laue_measured_fraction_full 0.951
_diffrn_reflns_Laue_measured_fraction_max 0.950
_diffrn_reflns_limit_h_max 21
_diffrn_reflns_limit_h_min -22
_diffrn_reflns_limit_k_max 24
_diffrn_reflns_limit_k_min -24
_diffrn_reflns_limit_l_max 8
_diffrn_reflns_limit_l_min -8
_diffrn_reflns_number 9722
_diffrn_reflns_point_group_measured_fraction_full 0.947
_diffrn_reflns_point_group_measured_fraction_max 0.946
_diffrn_reflns_theta_full 0.664
_diffrn_reflns_theta_max 0.664
_diffrn_reflns_theta_min 0.055
_exptl_absorpt_coefficient_mu 0.000
_exptl_crystal_density_diffrn 0.023
_exptl_crystal_F_000 7
_refine_diff_density_max 0.290
_refine_diff_density_min -0.195
_refine_diff_density_rms 0.054
_refine_ls_abs_structure_details
;
 All f" are zero, so absolute structure could not be determined
;
_refine_ls_extinction_coef 1230(31)
_refine_ls_extinction_expression Fc^*^=kFc[1+0.001xFc^2^\l^3^/sin(2\q)]^-1/4^
_refine_ls_extinction_method 'SHELXL-2018/3 (Sheldrick 2018)'
_refine_ls_goodness_of_fit_ref 1.023
_refine_ls_hydrogen_treatment constr
_refine_ls_matrix_type full
_refine_ls_number_parameters 403
_refine_ls_number_reflns 5053
_refine_ls_number_restraints 1
_refine_ls_restrained_S_all 1.023
_refine_ls_R_factor_all 0.2291
_refine_ls_R_factor_gt 0.1943
_refine_ls_shift/su_max 0.946
_refine_ls_shift/su_mean 0.027
_refine_ls_structure_factor_coef Fsqd
_refine_ls_weighting_details 'w=1/[\s^2^(Fo^2^)+(0.3191P)^2^] where P=(Fo^2^+2Fc^2^)/3'
_refine_ls_weighting_scheme calc
_refine_ls_wR_factor_gt 0.4532
_refine_ls_wR_factor_ref 0.4966
_reflns_Friedel_coverage 0.831
_reflns_Friedel_fraction_full 0.942
_reflns_Friedel_fraction_max 0.941
_reflns_number_gt 2397
_reflns_number_total 5053
_reflns_threshold_expression 'I > 2\s(I)'
_cod_data_source_file d5sc04741b2.cif
_cod_data_source_block shelx_a
_cod_depositor_comments 'Adding full bibliography for 1575088--1575089.cif.'
_cod_original_cell_volume 3123.3
_cod_database_code 1575088
_shelx_shelxl_version_number 2018/3
_shelx_space_group_comment
;
The symmetry employed for this shelxl refinement is uniquely defined
by the following loop, which should always be used as a source of
symmetry information in preference to the above space-group names.
They are only intended as comments.
;

loop_
_space_group_symop_operation_xyz
'x, y, z'
'-x, -y, z'
'-y, x, z+1/2'
'y, -x, z+1/2'

loop_
_atom_site_label
_atom_site_type_symbol
_atom_site_fract_x
_atom_site_fract_y
_atom_site_fract_z
_atom_site_U_iso_or_equiv
_atom_site_adp_type
_atom_site_occupancy
_atom_site_site_symmetry_order
_atom_site_calc_flag
_atom_site_refinement_flags_posn
_atom_site_refinement_flags_adp
_atom_site_refinement_flags_occupancy
_atom_site_disorder_assembly
_atom_site_disorder_group
C001 C 0.4017(8) 0.8722(8) 0.113(2) 0.050(4) Uani 1 1 d . . . . .
O2 O 0.3055(9) 0.5320(8) -1.375(3) 0.077(5) Uani 1 1 d . . . . .
N2 N 0.3768(6) 0.8306(7) -0.035(2) 0.052(4) Uani 1 1 d . . . . .
C002 C 0.4633(9) 0.8851(7) 0.390(2) 0.056(5) Uani 1 1 d . . . . .
H002 H 0.482840 0.866948 0.492296 0.067 Uiso 1 1 calc R U . . .
C003 C 0.4146(8) 0.7891(8) -0.092(2) 0.056(5) Uani 1 1 d . . . . .
H003 H 0.455464 0.782615 -0.041934 0.067 Uiso 1 1 calc R U . . .
C004 C 0.4281(8) 0.9761(7) 0.2241(16) 0.045(4) Uani 1 1 d . . . . .
H004 H 0.426423 1.020858 0.207474 0.054 Uiso 1 1 calc R U . . .
C005 C 0.6546(9) 0.9297(8) 0.736(2) 0.053(4) Uani 1 1 d . . . . .
H005 H 0.699007 0.927185 0.714880 0.063 Uiso 1 1 calc R U . . .
C006 C 0.4638(7) 0.9523(7) 0.374(2) 0.045(4) Uani 1 1 d . . . . .
C007 C 0.500000 1.000000 0.510(3) 0.030(3) Uani 1 2 d S T P . .
C009 C 0.9037(8) 0.8589(10) 2.041(2) 0.069(6) Uani 1 1 d . . . . .
H009 H 0.915790 0.890425 2.124561 0.083 Uiso 1 1 calc R U . . .
C00A C 0.7802(7) 0.8150(8) 1.4911(17) 0.048(4) Uani 1 1 d . . . . .
H00A H 0.775261 0.774075 1.542781 0.058 Uiso 1 1 calc R U . . .
C00B C 0.2897(8) 0.5893(8) -1.075(2) 0.046(4) Uani 1 1 d . . . . .
C00C C 0.5598(7) 0.8943(6) 0.9055(19) 0.042(4) Uani 1 1 d . . . . .
H00C H 0.540862 0.871067 0.999915 0.050 Uiso 1 1 calc R U . . .
C00D C 0.3307(7) 0.7588(8) -0.347(3) 0.057(5) Uani 1 1 d . . . . .
H00D H 0.303161 0.789948 -0.298244 0.068 Uiso 1 1 calc R U . . .
C00E C 0.8294(8) 0.9124(9) 1.4970(17) 0.056(5) Uani 1 1 d . . . . .
H00E H 0.856972 0.942175 1.552127 0.068 Uiso 1 1 calc R U . . .
C00F C 0.3522(8) 0.6792(7) -0.569(2) 0.049(4) Uani 1 1 d . . . . .
C00G C 0.5459(6) 0.9595(7) 0.6234(17) 0.039(3) Uani 1 1 d . . . . .
C00H C 0.3348(9) 0.6447(7) -0.738(3) 0.057(5) Uani 1 1 d . . . . .
C00I C 0.8248(8) 0.8528(10) 1.5810(19) 0.059(5) Uani 1 1 d . . . . .
C00J C 0.2641(7) 0.6350(8) -0.782(2) 0.059(5) Uani 1 1 d . . . . .
H00J H 0.232105 0.643908 -0.696000 0.071 Uiso 1 1 calc R U . . .
C00K C 0.4318(9) 0.7060(9) -0.343(2) 0.063(5) Uani 1 1 d . . . . .
H00K H 0.474111 0.702390 -0.299951 0.075 Uiso 1 1 calc R U . . .
C00L C 0.8749(9) 0.8793(9) 1.876(2) 0.060(5) Uani 1 1 d . . . . .
H00L H 0.868359 0.922998 1.849602 0.072 Uiso 1 1 calc R U . . .
C00M C 0.4343(7) 0.8415(7) 0.260(2) 0.042(4) Uani 1 1 d . . . . .
H00M H 0.436790 0.796604 0.270751 0.051 Uiso 1 1 calc R U . . .
C00N C 0.6185(6) 0.9631(7) 0.6117(17) 0.033(3) Uani 1 1 d . . . . .
H00N H 0.638594 0.987664 0.521609 0.040 Uiso 1 1 calc R U . . .
C00P C 0.3961(9) 0.9384(9) 0.103(2) 0.059(5) Uani 1 1 d . . . . .
H00P H 0.370450 0.957379 0.013849 0.070 Uiso 1 1 calc R U . . .
C00Q C 0.7506(7) 0.8871(8) 1.277(2) 0.052(4) Uani 1 1 d . . . . .
C00R C 0.8964(8) 0.7465(9) 1.9430(18) 0.054(4) Uani 1 1 d . . . . .
H00R H 0.901051 0.702161 1.962419 0.065 Uiso 1 1 calc R U . . .
C00S C 0.7982(7) 0.9338(8) 1.3407(17) 0.046(4) Uani 1 1 d . . . . .
H00S H 0.806763 0.973262 1.284065 0.056 Uiso 1 1 calc R U . . .
C00T C 0.3894(7) 0.7489(8) -0.2530(17) 0.045(4) Uani 1 1 d . . . . .
C00U C 0.7408(8) 0.8245(8) 1.339(2) 0.053(4) Uani 1 1 d . . . . .
H00U H 0.712814 0.793976 1.288612 0.064 Uiso 1 1 calc R U . . .
C00V C 0.4127(6) 0.6664(7) -0.501(2) 0.050(4) Uani 1 1 d . . . . .
H00V H 0.439835 0.634979 -0.550377 0.060 Uiso 1 1 calc R U . . .
C00W C 0.3086(8) 0.7284(8) -0.502(2) 0.060(5) Uani 1 1 d . . . . .
H00W H 0.269378 0.738611 -0.558095 0.072 Uiso 1 1 calc R U . . .
C00X C 0.5189(7) 0.9267(8) 0.770(2) 0.050(4) Uani 1 1 d . . . . .
H00X H 0.473968 0.925200 0.782493 0.060 Uiso 1 1 calc R U . . .
C00Z C 0.2472(12) 0.6110(10) -0.964(3) 0.093(8) Uani 1 1 d . . . . .
H00Z H 0.203880 0.611751 -1.000097 0.112 Uiso 1 1 calc R U . . .
N1 N 0.6659(7) 0.8733(7) 1.0366(16) 0.049(4) Uani 1 1 d . . . . .
O1 O 0.9646(10) 0.8047(12) 2.366(3) 0.096(7) Uani 1 1 d . . . . .
C011 C 0.9382(9) 0.7732(10) 2.2580(19) 0.065(5) Uani 1 1 d . . . . .
H011 H 0.931461 0.729787 2.287664 0.078 Uiso 1 1 calc R U . . .
C012 C 0.3741(11) 0.6265(12) -0.892(2) 0.084(7) Uani 1 1 d . . . . .
H012 H 0.417954 0.636859 -0.882386 0.101 Uiso 1 1 calc R U . . .
C013 C 0.6312(7) 0.8987(6) 0.8920(18) 0.037(3) Uani 1 1 d . . . . .
C014 C 0.8731(8) 0.7688(10) 1.789(2) 0.070(6) Uani 1 1 d . . . . .
H014 H 0.867435 0.738858 1.695527 0.084 Uiso 1 1 calc R U . . .
C015 C 0.2696(14) 0.5610(9) -1.255(4) 0.109(9) Uani 1 1 d . . . . .
H015 H 0.225818 0.564666 -1.283375 0.130 Uiso 1 1 calc R U . . .
C016 C 0.8567(9) 0.8299(8) 1.7526(19) 0.056(5) Uani 1 1 d . . . . .
C017 C 0.7133(7) 0.9103(8) 1.110(2) 0.045(4) Uani 1 1 d . . . . .
H017 H 0.723288 0.950314 1.058805 0.054 Uiso 1 1 calc R U . . .
C018 C 0.3567(10) 0.5970(11) -1.046(3) 0.082(7) Uani 1 1 d . . . . .
H018 H 0.387214 0.582323 -1.129144 0.099 Uiso 1 1 calc R U . . .
C019 C 0.9149(11) 0.7939(12) 2.085(3) 0.089(7) Uani 1 1 d . . . . .

loop_
_atom_site_aniso_label
_atom_site_aniso_U_11
_atom_site_aniso_U_22
_atom_site_aniso_U_33
_atom_site_aniso_U_23
_atom_site_aniso_U_13
_atom_site_aniso_U_12
C001 0.052(10) 0.075(12) 0.023(7) 0.004(8) -0.006(7) -0.027(8)
O2 0.092(12) 0.067(10) 0.072(10) -0.047(9) -0.005(9) 0.005(8)
N2 0.036(8) 0.049(8) 0.070(9) 0.010(7) 0.012(7) 0.014(6)
C002 0.075(12) 0.053(11) 0.041(8) 0.006(7) -0.035(9) -0.012(8)
C003 0.058(11) 0.070(11) 0.039(8) 0.028(8) -0.018(8) 0.013(8)
C004 0.071(11) 0.047(9) 0.018(6) -0.008(6) -0.008(7) -0.031(8)
C005 0.054(10) 0.071(12) 0.032(7) 0.027(8) -0.012(7) -0.015(8)
C006 0.037(8) 0.048(10) 0.048(8) 0.004(7) 0.026(7) 0.012(6)
C007 0.035(11) 0.028(10) 0.027(7) 0.000 0.000 -0.005(8)
C009 0.056(10) 0.117(16) 0.035(8) -0.017(10) -0.020(8) 0.067(11)
C00A 0.053(9) 0.072(11) 0.019(6) 0.006(7) -0.018(6) 0.006(7)
C00B 0.059(11) 0.043(9) 0.036(8) -0.012(7) -0.006(8) -0.030(7)
C00C 0.062(10) 0.037(8) 0.027(7) 0.015(6) -0.019(6) -0.017(6)
C00D 0.040(9) 0.049(10) 0.081(12) 0.000(9) -0.035(9) 0.008(7)
C00E 0.053(10) 0.099(14) 0.018(6) -0.005(8) 0.006(7) 0.014(8)
C00F 0.052(10) 0.038(9) 0.057(9) 0.012(8) 0.008(8) 0.007(7)
C00G 0.033(8) 0.063(9) 0.020(5) 0.004(7) -0.010(6) 0.020(6)
C00H 0.068(11) 0.032(9) 0.071(11) 0.006(9) -0.013(10) -0.024(8)
C00I 0.054(10) 0.096(14) 0.028(8) 0.024(9) -0.014(7) 0.023(9)
C00J 0.026(8) 0.089(12) 0.063(9) -0.040(9) -0.023(7) 0.028(8)
C00K 0.059(11) 0.064(11) 0.066(11) 0.026(10) 0.006(10) 0.004(8)
C00L 0.069(12) 0.053(10) 0.058(10) 0.006(9) -0.021(9) 0.005(8)
C00M 0.053(9) 0.027(7) 0.046(8) -0.001(7) 0.020(7) -0.007(6)
C00N 0.029(7) 0.050(8) 0.021(5) 0.001(6) -0.002(6) 0.005(5)
C00P 0.086(13) 0.069(12) 0.020(7) 0.023(8) 0.000(8) -0.024(9)
C00Q 0.037(8) 0.053(10) 0.066(10) -0.041(9) 0.000(8) 0.008(7)
C00R 0.071(11) 0.067(11) 0.025(7) 0.004(7) -0.010(7) 0.013(8)
C00S 0.060(10) 0.058(10) 0.021(6) 0.009(7) -0.018(7) 0.014(7)
C00T 0.056(10) 0.056(10) 0.023(6) 0.005(7) -0.024(7) -0.015(7)
C00U 0.059(11) 0.061(11) 0.039(8) -0.018(8) -0.016(7) -0.006(8)
C00V 0.028(8) 0.054(10) 0.068(11) -0.021(9) 0.001(8) 0.012(6)
C00W 0.031(8) 0.084(13) 0.065(11) -0.001(10) -0.034(8) -0.005(7)
C00X 0.032(8) 0.066(11) 0.051(9) -0.011(8) 0.018(7) -0.012(7)
C00Z 0.083(15) 0.073(14) 0.123(19) -0.027(13) -0.072(16) -0.008(11)
N1 0.072(10) 0.058(9) 0.018(5) 0.001(6) -0.021(6) 0.014(7)
O1 0.084(13) 0.16(2) 0.041(8) 0.021(12) 0.010(9) 0.048(13)
C011 0.093(15) 0.085(14) 0.016(7) 0.010(8) 0.005(8) -0.008(10)
C012 0.092(15) 0.135(19) 0.026(7) -0.019(10) 0.025(9) -0.046(13)
C013 0.044(9) 0.034(8) 0.033(7) -0.003(6) -0.008(6) -0.002(6)
C014 0.047(10) 0.101(15) 0.061(10) 0.004(11) 0.001(9) 0.058(10)
C015 0.15(2) 0.042(11) 0.13(2) -0.026(14) -0.04(2) -0.049(13)
C016 0.082(13) 0.063(11) 0.023(7) 0.004(8) -0.029(8) 0.005(9)
C017 0.050(9) 0.049(9) 0.037(7) -0.014(7) -0.022(7) 0.017(6)
C018 0.066(13) 0.143(19) 0.039(9) -0.010(12) 0.006(9) 0.033(12)
C019 0.088(16) 0.13(2) 0.049(11) 0.043(12) -0.018(11) -0.026(14)

loop_
_atom_type_symbol
_atom_type_description
_atom_type_scat_dispersion_real
_atom_type_scat_dispersion_imag
_atom_type_scat_source
C C 0.0000 0.0000 'International Tables Vol C Tables 4.2.6.8 and 6.1.1.4'
N N 0.0000 0.0000 'International Tables Vol C Tables 4.2.6.8 and 6.1.1.4'
O O 0.0000 0.0000 'International Tables Vol C Tables 4.2.6.8 and 6.1.1.4'
H H 0.0000 0.0000 'International Tables Vol C Tables 4.2.6.8 and 6.1.1.4'

loop_
_geom_angle_atom_site_label_1
_geom_angle_atom_site_label_2
_geom_angle_atom_site_label_3
_geom_angle
_geom_angle_site_symmetry_1
_geom_angle_site_symmetry_3
_geom_angle_publ_flag
C00P C001 C00M 121.3(13) . . ?
C00P C001 N2 120.7(13) . . ?
C00M C001 N2 117.9(14) . . ?
C003 N2 C001 115.7(15) . . ?
C006 C002 C00M 124.4(14) . . ?
N2 C003 C00T 115.1(16) . . ?
C00P C004 C006 124.6(15) . . ?
C00N C005 C013 126.4(16) . . ?
C002 C006 C004 114.1(14) . . ?
C002 C006 C007 124.5(13) . . ?
C004 C006 C007 121.4(12) . . ?
C00G C007 C00G 113.1(16) 2_675 . ?
C00G C007 C006 107.4(8) 2_675 2_675 ?
C00G C007 C006 113.3(8) . 2_675 ?
C00G C007 C006 113.3(8) 2_675 . ?
C00G C007 C006 107.4(8) . . ?
C006 C007 C006 101.8(14) 2_675 . ?
C019 C009 C00L 123.6(19) . . ?
C00I C00A C00U 134.0(17) . . ?
C00Z C00B C018 122.3(15) . . ?
C00Z C00B C015 121(2) . . ?
C018 C00B C015 116.7(19) . . ?
C00X C00C C013 120.0(12) . . ?
C00W C00D C00T 128.7(17) . . ?
C00I C00E C00S 128.6(18) . . ?
C00V C00F C00W 125.2(15) . . ?
C00V C00F C00H 116.0(15) . . ?
C00W C00F C00H 118.4(15) . . ?
C00X C00G C00N 117.9(12) . . ?
C00X C00G C007 116.5(12) . . ?
C00N C00G C007 124.4(12) . . ?
C012 C00H C00F 130.4(16) . . ?
C012 C00H C00J 110.0(16) . . ?
C00F C00H C00J 118.7(17) . . ?
C00A C00I C00E 109.6(13) . . ?
C00A C00I C016 121.4(16) . . ?
C00E C00I C016 128.9(18) . . ?
C00Z C00J C00H 118.0(18) . . ?
C00T C00K C00V 123.5(15) . . ?
C016 C00L C009 116.5(17) . . ?
C001 C00M C002 115.2(13) . . ?
C005 C00N C00G 118.6(13) . . ?
C004 C00P C001 119.9(15) . . ?
C00U C00Q C00S 127.5(16) . . ?
C00U C00Q C017 119.1(14) . . ?
C00S C00Q C017 113.1(15) . . ?
C014 C00R C019 118.2(18) . . ?
C00E C00S C00Q 111.7(16) . . ?
C00K C00T C00D 113.1(14) . . ?
C00K C00T C003 119.4(15) . . ?
C00D C00T C003 126.3(16) . . ?
C00Q C00U C00A 108.2(15) . . ?
C00F C00V C00K 115.2(14) . . ?
C00D C00W C00F 113.3(15) . . ?
C00G C00X C00C 121.3(13) . . ?
C00B C00Z C00J 122.5(18) . . ?
C017 N1 C013 117.9(14) . . ?
O1 C011 C019 127(2) . . ?
C018 C012 C00H 129(2) . . ?
N1 C013 C005 128.7(14) . . ?
N1 C013 C00C 116.0(13) . . ?
C005 C013 C00C 115.2(13) . . ?
C00R C014 C016 126.5(19) . . ?
O2 C015 C00B 128(2) . . ?
C014 C016 C00L 119.1(14) . . ?
C014 C016 C00I 125.2(16) . . ?
C00L C016 C00I 115.5(15) . . ?
N1 C017 C00Q 120.6(15) . . ?
C012 C018 C00B 116.5(18) . . ?
C009 C019 C011 123(2) . . ?
C009 C019 C00R 115.3(16) . . ?
C011 C019 C00R 121(2) . . ?

loop_
_geom_bond_atom_site_label_1
_geom_bond_atom_site_label_2
_geom_bond_distance
_geom_bond_site_symmetry_2
_geom_bond_publ_flag
C001 C00P 1.37(2) . ?
C001 C00M 1.42(2) . ?
C001 N2 1.48(2) . ?
O2 C015 1.30(3) . ?
N2 C003 1.23(2) . ?
C002 C006 1.39(2) . ?
C002 C00M 1.45(2) . ?
C003 C00T 1.53(2) . ?
C004 C00P 1.35(2) . ?
C004 C006 1.42(2) . ?
C005 C00N 1.365(19) . ?
C005 C013 1.40(2) . ?
C006 C007 1.59(2) . ?
C007 C00G 1.510(16) 2_675 ?
C007 C00G 1.510(16) . ?
C009 C019 1.40(3) . ?
C009 C00L 1.42(2) . ?
C00A C00I 1.37(2) . ?
C00A C00U 1.40(2) . ?
C00B C00Z 1.28(3) . ?
C00B C018 1.41(2) . ?
C00B C015 1.50(3) . ?
C00C C00X 1.47(2) . ?
C00C C013 1.48(2) . ?
C00D C00W 1.38(2) . ?
C00D C00T 1.409(19) . ?
C00E C00I 1.38(2) . ?
C00E C00S 1.389(18) . ?
C00F C00V 1.37(2) . ?
C00F C00W 1.44(2) . ?
C00F C00H 1.47(2) . ?
C00G C00X 1.39(2) . ?
C00G C00N 1.501(18) . ?
C00H C012 1.44(3) . ?
C00H C00J 1.50(2) . ?
C00I C016 1.500(17) . ?
C00J C00Z 1.47(3) . ?
C00K C00T 1.41(2) . ?
C00K C00V 1.47(2) . ?
C00L C016 1.41(2) . ?
C00Q C00U 1.38(2) . ?
C00Q C00S 1.45(2) . ?
C00Q C017 1.52(2) . ?
C00R C014 1.32(2) . ?
C00R C019 1.48(3) . ?
N1 C017 1.35(2) . ?
N1 C013 1.385(18) . ?
O1 C011 1.16(3) . ?
C011 C019 1.43(2) . ?
C012 C018 1.34(3) . ?
C014 C016 1.33(2) . ?
